data_9013461
loop_
_publ_author_name
'Lengauer, C. L.'
'Hrauda, N.'
'Kolitsch, U.'
'Krickl, R.'
'Tillmanns, E.'

_publ_section_title
;
 Friedrichbeckeite, K(_0.5Na0.5)2(Mg0.8Mn0.1Fe0.1)2(Be0.6Mg0.4)3[Si12O30],
 a new milarite-type mineral from the Bellerberg volcano, Eifel area, Germany
;
_journal_name_full 'Mineralogy and Petrology'
_journal_page_first 221
_journal_page_last 232
_journal_paper_doi 10.1007/s00710-009-0050-9
_journal_volume 96
_journal_year 2009
_chemical_compound_source 'Bellerberg volcano, Eifel area, Germany'
_chemical_formula_sum 'Be1.821 K0.926 Mg2.793 Mn0.386 Na0.772 O30 Si12'
_chemical_name_mineral Friedrichbeckeite
_space_group_IT_number 192
_symmetry_space_group_name_Hall '-P 6 2c'
_symmetry_space_group_name_H-M 'P 6/m c c'
_cell_angle_alpha 90
_cell_angle_beta 90
_cell_angle_gamma 120
_cell_formula_units_Z 2
_cell_length_a 9.970
_cell_length_b 9.970
_cell_length_c 14.130
_cell_volume 1216.363
_database_code_amcsd 0014649
_exptl_crystal_density_diffrn 2.666
_cod_original_formula_sum 'K.926 Na.772 Mg2.793 Mn.386 Be1.821 Si12 O30'
_cod_database_code 9013461

loop_
_space_group_symop_operation_xyz
x,y,z
-x,-x+y,1/2+z
x,x-y,1/2-z
-x+y,-x,-z
x-y,x,z
-y,-x,1/2+z
y,x,1/2-z
y,-x+y,-z
-y,x-y,z
x-y,-y,1/2+z
-x+y,y,1/2-z
x,y,-z
-x,-y,z
x,x-y,1/2+z
-x,-x+y,1/2-z
x-y,x,-z
-x+y,-x,z
y,x,1/2+z
-y,-x,1/2-z
-y,x-y,-z
y,-x+y,z
-x+y,y,1/2+z
x-y,-y,1/2-z
-x,-y,-z

loop_
_atom_site_aniso_label
_atom_site_aniso_U_11
_atom_site_aniso_U_22
_atom_site_aniso_U_33
_atom_site_aniso_U_12
_atom_site_aniso_U_13
_atom_site_aniso_U_23
KC 0.02420 0.02420 0.03090 0.01210 0.00000 0.00000
NaB 0.02000 0.02000 0.05000 0.01000 0.00000 0.00000
MgA 0.01570 0.01570 0.01650 0.00785 0.00000 0.00000
MnA 0.01570 0.01570 0.01650 0.00785 0.00000 0.00000
BeT2 0.01400 0.00590 0.01170 0.00295 0.00000 0.00000
MgT2 0.01400 0.00590 0.01170 0.00295 0.00000 0.00000
SiT1 0.01150 0.01190 0.01320 0.00570 -0.00020 -0.00210
O1 0.04700 0.02400 0.01240 0.01400 0.00000 0.00000
O2 0.02900 0.03930 0.03580 0.02770 -0.00060 -0.00400
O3 0.03040 0.01930 0.02220 0.01640 -0.01060 -0.00940

loop_
_atom_site_label
_atom_site_fract_x
_atom_site_fract_y
_atom_site_fract_z
_atom_site_occupancy
_atom_site_U_iso_or_equiv
_atom_site_type_symbol
_atom_site_attached_hydrogens
KC 0.00000 0.00000 0.25000 0.92600 0.02650 K 0
NaB 0.33333 0.66667 0.02040 0.19300 0.03000 Na 0
MgA 0.33333 0.66667 0.25000 0.80700 0.01600 Mg 0
MnA 0.33333 0.66667 0.25000 0.19300 0.01600 Mn 0
BeT2 0.50000 0.00000 0.25000 0.60700 0.01140 Be 0
MgT2 0.50000 0.00000 0.25000 0.39300 0.01140 Mg 0
SiT1 0.10056 0.35367 0.10910 1.00000 0.01230 Si 0
O1 0.11900 0.40850 0.00000 1.00000 0.02940 O 0
O2 0.21070 0.28140 0.12840 1.00000 0.02990 O 0
O3 0.13530 0.49180 0.17900 1.00000 0.02220 O 0

loop_
_cod_changelog_entry_id
_cod_changelog_entry_author
_cod_changelog_entry_date
_cod_changelog_entry_text
1
;cod-tools version 3.8.0
Id: cif_guess_AMCSD_atom_types 9581 2023-05-17 12:35:41Z saulius
;
2023-05-23T09:24:59+03:00
;Derived atom types and hydrogen counts
from atom names that follow the AMCSD naming convention
(Wat == water, O-H == hydroxyl).
;

loop_
_cod_related_entry_id
_cod_related_entry_database
_cod_related_entry_code
1 AMCSD 0014649
